data_1514123
loop_
_publ_author_name
'Wiegand, Thomas'
'Eckert, Hellmut'
'Ren, Jinjun'
'Brunklaus, Gunther'
'Fr\"ohlich, Roland'
'Daniliuc, Constantin G.'
'L\"ubbe, Gerrit'
'Bussmann, Kathrin'
'Kehr, Gerald'
'Erker, Gerhard'
'Grimme, Stefan'

_publ_section_title
;
 Indirect &quot;no-bond&quot; (31)p&#x00B7;&#x00B7;&#x00B7;(31)p spin-spin
 couplings in p,p-[3]ferrocenophanes: insights from solid-state NMR
 spectroscopy and DFT calculations.
;
_journal_issue 12
_journal_name_full 'The journal of physical chemistry. A'
_journal_page_first 2316
_journal_page_last 2331
_journal_paper_doi 10.1021/jp500172b
_journal_volume 118
_journal_year 2014
_chemical_absolute_configuration ad
_chemical_formula_sum 'C38 H58 Fe P2'
_chemical_formula_weight 632.63
_chemical_name_systematic
; 
 ? 
;
_space_group_IT_number 4
_symmetry_cell_setting monoclinic
_symmetry_space_group_name_Hall 'P 2yb'
_symmetry_space_group_name_H-M 'P 1 21 1'
_atom_sites_solution_hydrogens geom
_atom_sites_solution_primary direct
_atom_sites_solution_secondary difmap
_audit_creation_method SHELXL-97
_cell_angle_alpha 90.00
_cell_angle_beta 103.615(1)
_cell_angle_gamma 90.00
_cell_formula_units_Z 2
_cell_length_a 13.1315(3)
_cell_length_b 9.8741(2)
_cell_length_c 13.7239(4)
_cell_measurement_reflns_used 3600
_cell_measurement_temperature 198(2)
_cell_measurement_theta_max 27.33
_cell_measurement_theta_min 0.41
_cell_volume 1729.46(7)
_computing_cell_refinement 'Collect (Nonius B.V., 1998)'
_computing_data_collection 'Collect (Nonius B.V., 1998)'
_computing_data_reduction 'Denzo-SMN (Otwinowski & Minor, 1997)'
_computing_molecular_graphics 'XP (BrukerAXS, 2000)'
_computing_publication_material 'SHELXL-97 (Sheldrick, 1997)'
_computing_structure_refinement 'SHELXL-97 (Sheldrick, 1997)'
_computing_structure_solution 'SHELXS-97 (Sheldrick, 1990)'
_diffrn_ambient_temperature 198(2)
_diffrn_measured_fraction_theta_full 1.000
_diffrn_measured_fraction_theta_max 1.000
_diffrn_measurement_device_type 'Nonius KappaCCD'
_diffrn_measurement_method '\w and \f scans'
_diffrn_radiation_monochromator 'graphite '
_diffrn_radiation_source 'rotating anode Nonius FR591'
_diffrn_radiation_type MoK\a
_diffrn_radiation_wavelength 0.71073
_diffrn_reflns_av_R_equivalents 0.038
_diffrn_reflns_av_sigmaI/netI 0.0670
_diffrn_reflns_limit_h_max 16
_diffrn_reflns_limit_h_min -13
_diffrn_reflns_limit_k_max 12
_diffrn_reflns_limit_k_min -11
_diffrn_reflns_limit_l_max 12
_diffrn_reflns_limit_l_min -17
_diffrn_reflns_number 13533
_diffrn_reflns_theta_full 26.37
_diffrn_reflns_theta_max 26.37
_diffrn_reflns_theta_min 1.53
_exptl_absorpt_coefficient_mu 0.553
_exptl_absorpt_correction_T_max 0.9468
_exptl_absorpt_correction_T_min 0.8516
_exptl_absorpt_correction_type multi-scan
_exptl_absorpt_process_details 'Denzo (Otwinowski, Borek, Majewski & Minor, 2003)'
_exptl_crystal_colour yellow
_exptl_crystal_density_diffrn 1.215
_exptl_crystal_density_method 'not measured'
_exptl_crystal_description prism
_exptl_crystal_F_000 684
_exptl_crystal_size_max 0.30
_exptl_crystal_size_mid 0.25
_exptl_crystal_size_min 0.10
_refine_diff_density_max 0.797
_refine_diff_density_min -0.407
_refine_diff_density_rms 0.064
_refine_ls_abs_structure_details 'Flack H D (1983), Acta Cryst. A39, 876-881'
_refine_ls_abs_structure_Flack 0.05(2)
_refine_ls_extinction_method none
_refine_ls_goodness_of_fit_ref 1.036
_refine_ls_hydrogen_treatment constr
_refine_ls_matrix_type full
_refine_ls_number_parameters 371
_refine_ls_number_reflns 6760
_refine_ls_number_restraints 1
_refine_ls_restrained_S_all 1.036
_refine_ls_R_factor_all 0.0693
_refine_ls_R_factor_gt 0.0541
_refine_ls_shift/su_max 0.000
_refine_ls_shift/su_mean 0.000
_refine_ls_structure_factor_coef Fsqd
_refine_ls_weighting_details 'calc w=1/[\s^2^(Fo^2^)+(0.0573P)^2^+1.3197P] where P=(Fo^2^+2Fc^2^)/3'
_refine_ls_weighting_scheme calc
_refine_ls_wR_factor_gt 0.1224
_refine_ls_wR_factor_ref 0.1297
_reflns_number_gt 5727
_reflns_number_total 6760
_reflns_threshold_expression >2sigma(I)
_cod_data_source_file jp500172b_si_002.cif
_cod_data_source_block erk4080
_cod_original_sg_symbol_H-M P21
_cod_database_code 1514123

loop_
_symmetry_equiv_pos_as_xyz
'x, y, z'
'-x, y+1/2, -z'

loop_
_atom_site_label
_atom_site_type_symbol
_atom_site_fract_x
_atom_site_fract_y
_atom_site_fract_z
_atom_site_U_iso_or_equiv
_atom_site_adp_type
_atom_site_occupancy
_atom_site_symmetry_multiplicity
_atom_site_calc_flag
_atom_site_refinement_flags
Fe1 Fe 0.67542(4) -0.00525(6) 0.23408(4) 0.03048(15) Uani 1 1 d .
C1 C 0.5588(3) 0.0040(5) 0.1072(3) 0.0341(8) Uani 1 1 d .
C2 C 0.5421(4) -0.1065(5) 0.1675(4) 0.0472(12) Uani 1 1 d .
H2 H 0.4822 -0.1183 0.1942 0.057 Uiso 1 1 calc R
C3 C 0.6279(4) -0.1963(5) 0.1818(4) 0.0525(13) Uani 1 1 d .
H3 H 0.6361 -0.2777 0.2198 0.063 Uiso 1 1 calc R
C4 C 0.6989(4) -0.1436(5) 0.1295(4) 0.0516(13) Uani 1 1 d .
H4 H 0.7632 -0.1840 0.1251 0.062 Uiso 1 1 calc R
C5 C 0.6578(3) -0.0184(5) 0.0841(3) 0.0397(10) Uani 1 1 d .
H5 H 0.6907 0.0396 0.0455 0.048 Uiso 1 1 calc R
C6 C 0.4888(3) 0.1253(4) 0.0743(3) 0.0309(9) Uani 1 1 d .
H6 H 0.4836 0.1361 0.0008 0.037 Uiso 1 1 calc R
C7 C 0.3780(3) 0.1000(5) 0.0851(4) 0.0448(11) Uani 1 1 d .
H7A H 0.3495 0.0195 0.0463 0.067 Uiso 1 1 calc R
H7B H 0.3341 0.1786 0.0600 0.067 Uiso 1 1 calc R
H7C H 0.3789 0.0854 0.1559 0.067 Uiso 1 1 calc R
C8 C 0.5349(3) 0.2600(4) 0.1238(3) 0.0301(8) Uani 1 1 d .
H8A H 0.4844 0.3336 0.0982 0.036 Uiso 1 1 calc R
H8B H 0.6000 0.2800 0.1020 0.036 Uiso 1 1 calc R
C9 C 0.5604(3) 0.2631(4) 0.2401(3) 0.0275(8) Uani 1 1 d .
H9 H 0.4981 0.2257 0.2612 0.033 Uiso 1 1 calc R
C10 C 0.6538(3) 0.1773(4) 0.2890(3) 0.0276(8) Uani 1 1 d .
C11 C 0.6461(3) 0.0750(4) 0.3606(3) 0.0348(9) Uani 1 1 d .
H11 H 0.5864 0.0588 0.3869 0.042 Uiso 1 1 calc R
C12 C 0.7412(3) 0.0014(5) 0.3861(3) 0.0372(9) Uani 1 1 d .
H12 H 0.7560 -0.0730 0.4311 0.045 Uiso 1 1 calc R
C13 C 0.8100(3) 0.0586(5) 0.3328(3) 0.0373(10) Uani 1 1 d .
H13 H 0.8797 0.0291 0.3367 0.045 Uiso 1 1 calc R
C14 C 0.7589(3) 0.1682(4) 0.2715(3) 0.0337(9) Uani 1 1 d .
P2 P 0.81755(8) 0.27327(11) 0.18932(8) 0.0342(3) Uani 1 1 d .
P1 P 0.57439(8) 0.44332(10) 0.28067(8) 0.0302(2) Uani 1 1 d .
C51 C 0.9419(3) 0.1775(5) 0.1843(4) 0.0459(12) Uani 1 1 d .
H51 H 0.9840 0.1637 0.2544 0.055 Uiso 1 1 calc R
C52 C 0.9208(4) 0.0394(5) 0.1333(4) 0.0522(13) Uani 1 1 d .
H52A H 0.8782 0.0517 0.0641 0.063 Uiso 1 1 calc R
H52B H 0.8802 -0.0171 0.1702 0.063 Uiso 1 1 calc R
C53 C 1.0247(4) -0.0351(5) 0.1299(5) 0.0638(16) Uani 1 1 d .
H53A H 1.0665 -0.0509 0.1990 0.077 Uiso 1 1 calc R
H53B H 1.0085 -0.1240 0.0966 0.077 Uiso 1 1 calc R
C54 C 1.0882(5) 0.0521(6) 0.0716(5) 0.0723(18) Uani 1 1 d .
H54A H 1.1560 0.0076 0.0726 0.087 Uiso 1 1 calc R
H54B H 1.0489 0.0614 0.0009 0.087 Uiso 1 1 calc R
C55 C 1.1073(4) 0.1904(6) 0.1197(5) 0.0688(17) Uani 1 1 d .
H55A H 1.1524 0.1805 0.1881 0.083 Uiso 1 1 calc R
H55B H 1.1453 0.2470 0.0804 0.083 Uiso 1 1 calc R
C56 C 1.0079(4) 0.2611(5) 0.1260(4) 0.0539(13) Uani 1 1 d .
H56A H 0.9656 0.2786 0.0573 0.065 Uiso 1 1 calc R
H56B H 1.0254 0.3496 0.1596 0.065 Uiso 1 1 calc R
C41 C 0.8628(3) 0.4194(4) 0.2755(3) 0.0367(10) Uani 1 1 d .
H41 H 0.8019 0.4446 0.3038 0.044 Uiso 1 1 calc R
C42 C 0.9526(4) 0.3861(5) 0.3657(4) 0.0554(14) Uani 1 1 d .
H42A H 1.0160 0.3612 0.3423 0.067 Uiso 1 1 calc R
H42B H 0.9330 0.3082 0.4028 0.067 Uiso 1 1 calc R
C43 C 0.9762(4) 0.5109(7) 0.4355(4) 0.0714(17) Uani 1 1 d .
H43A H 0.9148 0.5299 0.4636 0.086 Uiso 1 1 calc R
H43B H 1.0364 0.4904 0.4921 0.086 Uiso 1 1 calc R
C44 C 1.0009(4) 0.6353(6) 0.3806(5) 0.0611(15) Uani 1 1 d .
H44A H 1.0668 0.6202 0.3589 0.073 Uiso 1 1 calc R
H44B H 1.0114 0.7140 0.4265 0.073 Uiso 1 1 calc R
C45 C 0.9130(4) 0.6655(5) 0.2898(5) 0.0604(15) Uani 1 1 d .
H45A H 0.9334 0.7429 0.2527 0.072 Uiso 1 1 calc R
H45B H 0.8496 0.6921 0.3125 0.072 Uiso 1 1 calc R
C46 C 0.8872(4) 0.5446(4) 0.2199(4) 0.0439(11) Uani 1 1 d .
H46A H 0.9473 0.5252 0.1900 0.053 Uiso 1 1 calc R
H46B H 0.8259 0.5665 0.1647 0.053 Uiso 1 1 calc R
C31 C 0.6290(3) 0.4335(4) 0.4178(3) 0.0325(9) Uani 1 1 d .
H31 H 0.6930 0.3756 0.4272 0.039 Uiso 1 1 calc R
C32 C 0.6679(4) 0.5750(5) 0.4579(3) 0.0428(11) Uani 1 1 d .
H32A H 0.7135 0.6129 0.4166 0.051 Uiso 1 1 calc R
H32B H 0.6071 0.6363 0.4522 0.051 Uiso 1 1 calc R
C33 C 0.7292(4) 0.5676(6) 0.5679(3) 0.0537(13) Uani 1 1 d .
H33A H 0.7940 0.5144 0.5724 0.064 Uiso 1 1 calc R
H33B H 0.7497 0.6602 0.5926 0.064 Uiso 1 1 calc R
C34 C 0.6646(4) 0.5027(7) 0.6336(3) 0.0560(12) Uani 1 1 d .
H34A H 0.6048 0.5623 0.6365 0.067 Uiso 1 1 calc R
H34B H 0.7083 0.4926 0.7026 0.067 Uiso 1 1 calc R
C35 C 0.6236(4) 0.3641(6) 0.5933(4) 0.0556(13) Uani 1 1 d .
H35A H 0.5773 0.3277 0.6346 0.067 Uiso 1 1 calc R
H35B H 0.6834 0.3010 0.5991 0.067 Uiso 1 1 calc R
C36 C 0.5627(4) 0.3715(5) 0.4838(3) 0.0400(10) Uani 1 1 d .
H36A H 0.5407 0.2792 0.4595 0.048 Uiso 1 1 calc R
H36B H 0.4988 0.4267 0.4790 0.048 Uiso 1 1 calc R
C21 C 0.4368(3) 0.5036(5) 0.2707(3) 0.0308(8) Uani 1 1 d .
H21 H 0.4410 0.5729 0.3247 0.037 Uiso 1 1 calc R
C22 C 0.3958(3) 0.5784(5) 0.1711(3) 0.0373(10) Uani 1 1 d .
H22A H 0.3864 0.5126 0.1152 0.045 Uiso 1 1 calc R
H22B H 0.4486 0.6457 0.1619 0.045 Uiso 1 1 calc R
C23 C 0.2911(3) 0.6511(4) 0.1667(4) 0.0430(11) Uani 1 1 d .
H23A H 0.3020 0.7245 0.2172 0.052 Uiso 1 1 calc R
H23B H 0.2655 0.6925 0.0997 0.052 Uiso 1 1 calc R
C24 C 0.2102(4) 0.5531(5) 0.1866(4) 0.0527(12) Uani 1 1 d .
H24A H 0.1906 0.4894 0.1296 0.063 Uiso 1 1 calc R
H24B H 0.1466 0.6040 0.1912 0.063 Uiso 1 1 calc R
C25 C 0.2496(3) 0.4730(6) 0.2829(4) 0.0515(13) Uani 1 1 d .
H25A H 0.1963 0.4048 0.2895 0.062 Uiso 1 1 calc R
H25B H 0.2595 0.5351 0.3410 0.062 Uiso 1 1 calc R
C26 C 0.3528(3) 0.4016(5) 0.2840(4) 0.0410(10) Uani 1 1 d .
H26A H 0.3418 0.3340 0.2292 0.049 Uiso 1 1 calc R
H26B H 0.3773 0.3530 0.3484 0.049 Uiso 1 1 calc R

loop_
_atom_site_aniso_label
_atom_site_aniso_U_11
_atom_site_aniso_U_22
_atom_site_aniso_U_33
_atom_site_aniso_U_23
_atom_site_aniso_U_13
_atom_site_aniso_U_12
Fe1 0.0274(3) 0.0336(3) 0.0290(3) 0.0014(3) 0.0036(2) -0.0017(2)
C1 0.0315(19) 0.038(2) 0.0267(18) -0.008(2) -0.0052(15) -0.0045(19)
C2 0.039(2) 0.037(3) 0.061(3) -0.006(2) 0.004(2) -0.0110(19)
C3 0.057(3) 0.038(3) 0.054(3) 0.002(2) -0.004(3) -0.001(2)
C4 0.046(3) 0.053(3) 0.048(3) -0.016(2) -0.004(2) 0.013(2)
C5 0.035(2) 0.057(3) 0.0259(19) -0.012(2) 0.0048(16) 0.002(2)
C6 0.025(2) 0.041(2) 0.023(2) -0.0019(17) -0.0002(16) -0.0018(16)
C7 0.026(2) 0.057(3) 0.047(3) -0.007(2) 0.0014(19) -0.0029(19)
C8 0.0285(19) 0.036(2) 0.025(2) 0.0005(17) 0.0054(16) 0.0020(16)
C9 0.0272(19) 0.031(2) 0.0229(19) -0.0017(16) 0.0032(15) -0.0029(15)
C10 0.030(2) 0.028(2) 0.0230(19) -0.0036(15) 0.0037(16) -0.0079(15)
C11 0.045(2) 0.037(2) 0.027(2) 0.0043(18) 0.0162(18) -0.0021(19)
C12 0.040(2) 0.042(2) 0.0267(19) 0.010(2) 0.0026(16) -0.001(2)
C13 0.026(2) 0.050(3) 0.030(2) 0.0079(19) -0.0050(17) -0.0025(18)
C14 0.030(2) 0.042(2) 0.026(2) 0.0047(18) 0.0001(17) -0.0110(18)
P2 0.0262(5) 0.0427(6) 0.0320(6) 0.0070(5) 0.0035(4) -0.0084(5)
P1 0.0314(5) 0.0331(5) 0.0260(5) -0.0018(4) 0.0066(4) -0.0034(4)
C51 0.028(2) 0.048(3) 0.055(3) 0.018(2) -0.003(2) -0.0130(19)
C52 0.049(3) 0.058(3) 0.054(3) -0.010(2) 0.020(2) -0.011(2)
C53 0.065(3) 0.056(4) 0.078(4) -0.025(3) 0.031(3) -0.015(2)
C54 0.064(4) 0.079(4) 0.088(4) -0.033(3) 0.046(3) -0.027(3)
C55 0.051(3) 0.070(4) 0.096(5) -0.011(3) 0.040(3) -0.008(3)
C56 0.046(3) 0.056(3) 0.065(3) 0.007(3) 0.024(3) -0.008(2)
C41 0.029(2) 0.047(3) 0.033(2) -0.0027(19) 0.0042(17) -0.0137(18)
C42 0.050(3) 0.064(3) 0.044(3) 0.000(2) -0.008(2) -0.016(2)
C43 0.060(3) 0.107(5) 0.042(3) -0.023(3) 0.001(2) -0.034(4)
C44 0.049(3) 0.062(3) 0.070(4) -0.028(3) 0.008(3) -0.012(3)
C45 0.061(3) 0.042(3) 0.078(4) -0.015(3) 0.015(3) 0.002(2)
C46 0.047(3) 0.033(2) 0.051(3) -0.001(2) 0.010(2) -0.0041(19)
C31 0.034(2) 0.038(2) 0.023(2) -0.0026(17) 0.0009(17) 0.0003(18)
C32 0.045(3) 0.044(3) 0.038(3) -0.011(2) 0.006(2) -0.007(2)
C33 0.051(3) 0.073(3) 0.034(3) -0.024(2) 0.003(2) -0.009(3)
C34 0.059(3) 0.079(3) 0.028(2) -0.012(3) 0.009(2) 0.004(3)
C35 0.060(3) 0.076(4) 0.032(3) 0.006(2) 0.014(2) 0.006(3)
C36 0.048(3) 0.048(3) 0.025(2) -0.0009(18) 0.0107(18) 0.000(2)
C21 0.0307(18) 0.033(2) 0.0278(19) -0.0006(19) 0.0059(15) -0.0024(19)
C22 0.033(2) 0.041(2) 0.036(2) 0.0023(19) 0.0046(18) -0.0027(18)
C23 0.043(3) 0.039(3) 0.042(3) 0.000(2) 0.002(2) 0.0019(19)
C24 0.033(2) 0.065(3) 0.055(3) 0.002(3) 0.000(2) 0.002(2)
C25 0.035(2) 0.063(4) 0.060(3) 0.001(3) 0.017(2) -0.002(2)
C26 0.037(2) 0.045(3) 0.042(3) 0.0032(19) 0.0101(19) -0.0022(18)

loop_
_atom_type_symbol
_atom_type_description
_atom_type_scat_dispersion_real
_atom_type_scat_dispersion_imag
_atom_type_scat_source
C C 0.0033 0.0016 'International Tables Vol C Tables 4.2.6.8 and 6.1.1.4'
H H 0.0000 0.0000 'International Tables Vol C Tables 4.2.6.8 and 6.1.1.4'
P P 0.1023 0.0942 'International Tables Vol C Tables 4.2.6.8 and 6.1.1.4'
Fe Fe 0.3463 0.8444 'International Tables Vol C Tables 4.2.6.8 and 6.1.1.4'

loop_
_geom_angle_atom_site_label_1
_geom_angle_atom_site_label_2
_geom_angle_atom_site_label_3
_geom_angle
C10 Fe1 C5 116.70(19)
C10 Fe1 C11 41.59(16)
C5 Fe1 C11 153.97(17)
C10 Fe1 C1 97.90(17)
C5 Fe1 C1 41.17(15)
C11 Fe1 C1 117.37(17)
C10 Fe1 C14 42.38(16)
C5 Fe1 C14 103.71(19)
C11 Fe1 C14 69.77(17)
C1 Fe1 C14 115.55(17)
C10 Fe1 C2 115.37(18)
C5 Fe1 C2 68.3(2)
C11 Fe1 C2 105.05(19)
C1 Fe1 C2 40.77(19)
C14 Fe1 C2 151.93(18)
C10 Fe1 C4 156.89(19)
C5 Fe1 C4 41.1(2)
C11 Fe1 C4 161.4(2)
C1 Fe1 C4 68.79(18)
C14 Fe1 C4 125.1(2)
C2 Fe1 C4 67.3(2)
C10 Fe1 C13 69.62(17)
C5 Fe1 C13 124.43(17)
C11 Fe1 C13 67.87(18)
C1 Fe1 C13 155.24(17)
C14 Fe1 C13 41.13(17)
C2 Fe1 C13 163.93(18)
C4 Fe1 C13 114.61(19)
C10 Fe1 C3 153.87(18)
C5 Fe1 C3 68.5(2)
C11 Fe1 C3 123.6(2)
C1 Fe1 C3 68.76(19)
C14 Fe1 C3 163.6(2)
C2 Fe1 C3 40.27(19)
C4 Fe1 C3 39.8(2)
C13 Fe1 C3 130.71(18)
C10 Fe1 C12 69.69(19)
C5 Fe1 C12 162.29(15)
C11 Fe1 C12 40.52(17)
C1 Fe1 C12 156.50(16)
C14 Fe1 C12 69.20(18)
C2 Fe1 C12 125.52(19)
C4 Fe1 C12 129.13(19)
C13 Fe1 C12 39.95(16)
C3 Fe1 C12 113.7(2)
C2 C1 C5 106.5(4)
C2 C1 C6 128.1(4)
C5 C1 C6 125.4(4)
C2 C1 Fe1 69.7(2)
C5 C1 Fe1 68.9(2)
C6 C1 Fe1 125.0(3)
C3 C2 C1 109.7(4)
C3 C2 Fe1 70.9(3)
C1 C2 Fe1 69.5(2)
C3 C2 H2 125.2
C1 C2 H2 125.2
Fe1 C2 H2 126.1
C4 C3 C2 107.5(5)
C4 C3 Fe1 69.8(3)
C2 C3 Fe1 68.9(3)
C4 C3 H3 126.3
C2 C3 H3 126.3
Fe1 C3 H3 126.6
C3 C4 C5 108.4(4)
C3 C4 Fe1 70.3(3)
C5 C4 Fe1 68.1(2)
C3 C4 H4 125.8
C5 C4 H4 125.8
Fe1 C4 H4 127.3
C1 C5 C4 107.9(4)
C1 C5 Fe1 69.9(2)
C4 C5 Fe1 70.8(3)
C1 C5 H5 126.0
C4 C5 H5 126.0
Fe1 C5 H5 124.9
C1 C6 C7 111.7(4)
C1 C6 C8 113.7(3)
C7 C6 C8 112.5(3)
C1 C6 H6 106.1
C7 C6 H6 106.1
C8 C6 H6 106.1
C6 C7 H7A 109.5
C6 C7 H7B 109.5
H7A C7 H7B 109.5
C6 C7 H7C 109.5
H7A C7 H7C 109.5
H7B C7 H7C 109.5
C6 C8 C9 115.8(3)
C6 C8 H8A 108.3
C9 C8 H8A 108.3
C6 C8 H8B 108.3
C9 C8 H8B 108.3
H8A C8 H8B 107.4
C10 C9 C8 113.7(3)
C10 C9 P1 113.0(2)
C8 C9 P1 108.0(3)
C10 C9 H9 107.3
C8 C9 H9 107.3
P1 C9 H9 107.3
C11 C10 C14 107.0(3)
C11 C10 C9 121.3(3)
C14 C10 C9 131.4(3)
C11 C10 Fe1 70.2(2)
C14 C10 Fe1 70.1(2)
C9 C10 Fe1 120.7(2)
C12 C11 C10 109.3(4)
C12 C11 Fe1 71.1(2)
C10 C11 Fe1 68.2(2)
C12 C11 H11 125.3
C10 C11 H11 125.3
Fe1 C11 H11 126.9
C13 C12 C11 107.6(4)
C13 C12 Fe1 69.8(2)
C11 C12 Fe1 68.4(2)
C13 C12 H12 126.2
C11 C12 H12 126.2
Fe1 C12 H12 127.2
C12 C13 C14 109.7(4)
C12 C13 Fe1 70.3(2)
C14 C13 Fe1 68.6(2)
C12 C13 H13 125.1
C14 C13 H13 125.1
Fe1 C13 H13 127.7
C13 C14 C10 106.2(3)
C13 C14 P2 125.5(3)
C10 C14 P2 128.2(3)
C13 C14 Fe1 70.3(2)
C10 C14 Fe1 67.6(2)
P2 C14 Fe1 127.0(2)
C14 P2 C41 99.46(19)
C14 P2 C51 103.3(2)
C41 P2 C51 105.0(2)
C31 P1 C9 103.98(18)
C31 P1 C21 103.06(18)
C9 P1 C21 104.82(19)
C52 C51 C56 107.6(4)
C52 C51 P2 113.4(3)
C56 C51 P2 110.1(3)
C52 C51 H51 108.6
C56 C51 H51 108.6
P2 C51 H51 108.6
C51 C52 C53 111.7(4)
C51 C52 H52A 109.3
C53 C52 H52A 109.3
C51 C52 H52B 109.3
C53 C52 H52B 109.3
H52A C52 H52B 107.9
C54 C53 C52 109.6(5)
C54 C53 H53A 109.8
C52 C53 H53A 109.8
C54 C53 H53B 109.8
C52 C53 H53B 109.8
H53A C53 H53B 108.2
C55 C54 C53 109.3(5)
C55 C54 H54A 109.8
C53 C54 H54A 109.8
C55 C54 H54B 109.8
C53 C54 H54B 109.8
H54A C54 H54B 108.3
C56 C55 C54 112.8(5)
C56 C55 H55A 109.0
C54 C55 H55A 109.0
C56 C55 H55B 109.0
C54 C55 H55B 109.0
H55A C55 H55B 107.8
C55 C56 C51 112.5(4)
C55 C56 H56A 109.1
C51 C56 H56A 109.1
C55 C56 H56B 109.1
C51 C56 H56B 109.1
H56A C56 H56B 107.8
C46 C41 C42 111.4(4)
C46 C41 P2 112.4(3)
C42 C41 P2 114.5(3)
C46 C41 H41 105.9
C42 C41 H41 105.9
P2 C41 H41 105.9
C41 C42 C43 109.5(5)
C41 C42 H42A 109.8
C43 C42 H42A 109.8
C41 C42 H42B 109.8
C43 C42 H42B 109.8
H42A C42 H42B 108.2
C44 C43 C42 111.8(4)
C44 C43 H43A 109.3
C42 C43 H43A 109.3
C44 C43 H43B 109.3
C42 C43 H43B 109.3
H43A C43 H43B 107.9
C43 C44 C45 110.9(4)
C43 C44 H44A 109.5
C45 C44 H44A 109.5
C43 C44 H44B 109.5
C45 C44 H44B 109.5
H44A C44 H44B 108.0
C44 C45 C46 112.2(4)
C44 C45 H45A 109.2
C46 C45 H45A 109.2
C44 C45 H45B 109.2
C46 C45 H45B 109.2
H45A C45 H45B 107.9
C45 C46 C41 111.2(4)
C45 C46 H46A 109.4
C41 C46 H46A 109.4
C45 C46 H46B 109.4
C41 C46 H46B 109.4
H46A C46 H46B 108.0
C36 C31 C32 109.9(4)
C36 C31 P1 119.1(3)
C32 C31 P1 109.3(3)
C36 C31 H31 105.9
C32 C31 H31 105.9
P1 C31 H31 105.9
C33 C32 C31 111.1(4)
C33 C32 H32A 109.4
C31 C32 H32A 109.4
C33 C32 H32B 109.4
C31 C32 H32B 109.4
H32A C32 H32B 108.0
C34 C33 C32 111.5(4)
C34 C33 H33A 109.3
C32 C33 H33A 109.3
C34 C33 H33B 109.3
C32 C33 H33B 109.3
H33A C33 H33B 108.0
C33 C34 C35 111.2(4)
C33 C34 H34A 109.4
C35 C34 H34A 109.4
C33 C34 H34B 109.4
C35 C34 H34B 109.4
H34A C34 H34B 108.0
C34 C35 C36 111.8(4)
C34 C35 H35A 109.3
C36 C35 H35A 109.3
C34 C35 H35B 109.3
C36 C35 H35B 109.3
H35A C35 H35B 107.9
C31 C36 C35 111.3(4)
C31 C36 H36A 109.4
C35 C36 H36A 109.4
C31 C36 H36B 109.4
C35 C36 H36B 109.4
H36A C36 H36B 108.0
C26 C21 C22 108.1(3)
C26 C21 P1 119.3(3)
C22 C21 P1 110.3(3)
C26 C21 H21 106.1
C22 C21 H21 106.1
P1 C21 H21 106.1
C21 C22 C23 112.4(4)
C21 C22 H22A 109.1
C23 C22 H22A 109.1
C21 C22 H22B 109.1
C23 C22 H22B 109.1
H22A C22 H22B 107.9
C24 C23 C22 110.8(4)
C24 C23 H23A 109.5
C22 C23 H23A 109.5
C24 C23 H23B 109.5
C22 C23 H23B 109.5
H23A C23 H23B 108.1
C23 C24 C25 112.4(4)
C23 C24 H24A 109.1
C25 C24 H24A 109.1
C23 C24 H24B 109.1
C25 C24 H24B 109.1
H24A C24 H24B 107.9
C24 C25 C26 111.6(4)
C24 C25 H25A 109.3
C26 C25 H25A 109.3
C24 C25 H25B 109.3
C26 C25 H25B 109.3
H25A C25 H25B 108.0
C25 C26 C21 110.9(4)
C25 C26 H26A 109.5
C21 C26 H26A 109.5
C25 C26 H26B 109.5
C21 C26 H26B 109.5
H26A C26 H26B 108.0

loop_
_geom_bond_atom_site_label_1
_geom_bond_atom_site_label_2
_geom_bond_distance
Fe1 C10 1.999(4)
Fe1 C5 2.020(4)
Fe1 C11 2.026(4)
Fe1 C1 2.033(3)
Fe1 C14 2.034(4)
Fe1 C2 2.036(4)
Fe1 C4 2.056(5)
Fe1 C13 2.056(4)
Fe1 C3 2.062(5)
Fe1 C12 2.063(4)
C1 C2 1.418(7)
C1 C5 1.425(5)
C1 C6 1.513(6)
C2 C3 1.411(7)
C2 H2 0.9500
C3 C4 1.403(8)
C3 H3 0.9500
C4 C5 1.432(7)
C4 H4 0.9500
C5 H5 0.9500
C6 C7 1.517(6)
C6 C8 1.550(5)
C6 H6 1.0000
C7 H7A 0.9800
C7 H7B 0.9800
C7 H7C 0.9800
C8 C9 1.552(5)
C8 H8A 0.9900
C8 H8B 0.9900
C9 C10 1.513(5)
C9 P1 1.861(4)
C9 H9 1.0000
C10 C11 1.429(5)
C10 C14 1.458(6)
C11 C12 1.416(6)
C11 H11 0.9500
C12 C13 1.407(6)
C12 H12 0.9500
C13 C14 1.437(6)
C13 H13 0.9500
C14 P2 1.830(4)
P2 C41 1.871(4)
P2 C51 1.902(5)
P1 C31 1.852(4)
P1 C21 1.877(4)
C51 C52 1.528(7)
C51 C56 1.549(6)
C51 H51 1.0000
C52 C53 1.559(7)
C52 H52A 0.9900
C52 H52B 0.9900
C53 C54 1.546(7)
C53 H53A 0.9900
C53 H53B 0.9900
C54 C55 1.511(8)
C54 H54A 0.9900
C54 H54B 0.9900
C55 C56 1.501(7)
C55 H55A 0.9900
C55 H55B 0.9900
C56 H56A 0.9900
C56 H56B 0.9900
C41 C46 1.526(6)
C41 C42 1.531(6)
C41 H41 1.0000
C42 C43 1.547(8)
C42 H42A 0.9900
C42 H42B 0.9900
C43 C44 1.516(9)
C43 H43A 0.9900
C43 H43B 0.9900
C44 C45 1.515(8)
C44 H44A 0.9900
C44 H44B 0.9900
C45 C46 1.520(7)
C45 H45A 0.9900
C45 H45B 0.9900
C46 H46A 0.9900
C46 H46B 0.9900
C31 C36 1.524(6)
C31 C32 1.544(6)
C31 H31 1.0000
C32 C33 1.536(6)
C32 H32A 0.9900
C32 H32B 0.9900
C33 C34 1.518(7)
C33 H33A 0.9900
C33 H33B 0.9900
C34 C35 1.526(8)
C34 H34A 0.9900
C34 H34B 0.9900
C35 C36 1.529(6)
C35 H35A 0.9900
C35 H35B 0.9900
C36 H36A 0.9900
C36 H36B 0.9900
C21 C26 1.535(6)
C21 C22 1.536(6)
C21 H21 1.0000
C22 C23 1.539(6)
C22 H22A 0.9900
C22 H22B 0.9900
C23 C24 1.508(7)
C23 H23A 0.9900
C23 H23B 0.9900
C24 C25 1.522(7)
C24 H24A 0.9900
C24 H24B 0.9900
C25 C26 1.525(6)
C25 H25A 0.9900
C25 H25B 0.9900
C26 H26A 0.9900
C26 H26B 0.9900

loop_
_geom_torsion_atom_site_label_1
_geom_torsion_atom_site_label_2
_geom_torsion_atom_site_label_3
_geom_torsion_atom_site_label_4
_geom_torsion
C10 Fe1 C1 C2 -120.1(3)
C5 Fe1 C1 C2 117.9(4)
C11 Fe1 C1 C2 -81.2(3)
C14 Fe1 C1 C2 -160.6(3)
C4 Fe1 C1 C2 79.5(3)
C13 Fe1 C1 C2 -177.5(4)
C3 Fe1 C1 C2 36.6(3)
C12 Fe1 C1 C2 -64.2(6)
C10 Fe1 C1 C5 122.0(3)
C11 Fe1 C1 C5 160.9(3)
C14 Fe1 C1 C5 81.5(3)
C2 Fe1 C1 C5 -117.9(4)
C4 Fe1 C1 C5 -38.4(3)
C13 Fe1 C1 C5 64.6(5)
C3 Fe1 C1 C5 -81.2(3)
C12 Fe1 C1 C5 178.0(5)
C10 Fe1 C1 C6 2.9(4)
C5 Fe1 C1 C6 -119.2(5)
C11 Fe1 C1 C6 41.7(4)
C14 Fe1 C1 C6 -37.6(4)
C2 Fe1 C1 C6 123.0(5)
C4 Fe1 C1 C6 -157.6(4)
C13 Fe1 C1 C6 -54.5(6)
C3 Fe1 C1 C6 159.6(4)
C12 Fe1 C1 C6 58.8(7)
C5 C1 C2 C3 -0.2(5)
C6 C1 C2 C3 -178.8(4)
Fe1 C1 C2 C3 -59.6(3)
C5 C1 C2 Fe1 59.4(3)
C6 C1 C2 Fe1 -119.2(4)
C10 Fe1 C2 C3 -167.8(3)
C5 Fe1 C2 C3 81.9(3)
C11 Fe1 C2 C3 -124.6(3)
C1 Fe1 C2 C3 120.7(4)
C14 Fe1 C2 C3 160.2(4)
C4 Fe1 C2 C3 37.4(3)
C13 Fe1 C2 C3 -63.1(8)
C12 Fe1 C2 C3 -85.5(4)
C10 Fe1 C2 C1 71.5(3)
C5 Fe1 C2 C1 -38.8(3)
C11 Fe1 C2 C1 114.7(3)
C14 Fe1 C2 C1 39.5(5)
C4 Fe1 C2 C1 -83.3(3)
C13 Fe1 C2 C1 176.2(6)
C3 Fe1 C2 C1 -120.7(4)
C12 Fe1 C2 C1 153.8(3)
C1 C2 C3 C4 -0.6(5)
Fe1 C2 C3 C4 -59.4(3)
C1 C2 C3 Fe1 58.8(3)
C10 Fe1 C3 C4 144.7(4)
C5 Fe1 C3 C4 37.6(3)
C11 Fe1 C3 C4 -168.5(3)
C1 Fe1 C3 C4 82.0(3)
C14 Fe1 C3 C4 -26.6(8)
C2 Fe1 C3 C4 119.0(4)
C13 Fe1 C3 C4 -80.0(4)
C12 Fe1 C3 C4 -123.4(3)
C10 Fe1 C3 C2 25.7(6)
C5 Fe1 C3 C2 -81.4(3)
C11 Fe1 C3 C2 72.5(4)
C1 Fe1 C3 C2 -37.0(3)
C14 Fe1 C3 C2 -145.6(6)
C4 Fe1 C3 C2 -119.0(4)
C13 Fe1 C3 C2 161.0(3)
C12 Fe1 C3 C2 117.6(3)
C2 C3 C4 C5 1.2(5)
Fe1 C3 C4 C5 -57.6(3)
C2 C3 C4 Fe1 58.8(3)
C10 Fe1 C4 C3 -139.6(4)
C5 Fe1 C4 C3 -120.3(4)
C11 Fe1 C4 C3 31.3(7)
C1 Fe1 C4 C3 -81.9(3)
C14 Fe1 C4 C3 171.1(3)
C2 Fe1 C4 C3 -37.8(3)
C13 Fe1 C4 C3 124.8(3)
C12 Fe1 C4 C3 80.4(3)
C10 Fe1 C4 C5 -19.3(6)
C11 Fe1 C4 C5 151.6(5)
C1 Fe1 C4 C5 38.4(3)
C14 Fe1 C4 C5 -68.6(3)
C2 Fe1 C4 C5 82.5(3)
C13 Fe1 C4 C5 -114.9(3)
C3 Fe1 C4 C5 120.3(4)
C12 Fe1 C4 C5 -159.3(2)
C2 C1 C5 C4 1.0(4)
C6 C1 C5 C4 179.6(4)
Fe1 C1 C5 C4 60.9(3)
C2 C1 C5 Fe1 -59.9(3)
C6 C1 C5 Fe1 118.7(4)
C3 C4 C5 C1 -1.4(5)
Fe1 C4 C5 C1 -60.3(3)
C3 C4 C5 Fe1 59.0(3)
C10 Fe1 C5 C1 -70.0(3)
C11 Fe1 C5 C1 -41.4(6)
C14 Fe1 C5 C1 -113.3(3)
C2 Fe1 C5 C1 38.4(3)
C4 Fe1 C5 C1 118.3(4)
C13 Fe1 C5 C1 -152.7(3)
C3 Fe1 C5 C1 81.9(3)
C12 Fe1 C5 C1 -177.3(6)
C10 Fe1 C5 C4 171.7(3)
C11 Fe1 C5 C4 -159.7(4)
C1 Fe1 C5 C4 -118.3(4)
C14 Fe1 C5 C4 128.4(3)
C2 Fe1 C5 C4 -79.9(3)
C13 Fe1 C5 C4 89.0(3)
C3 Fe1 C5 C4 -36.5(3)
C12 Fe1 C5 C4 64.3(8)
C2 C1 C6 C7 -18.0(6)
C5 C1 C6 C7 163.7(4)
Fe1 C1 C6 C7 -108.6(4)
C2 C1 C6 C8 110.7(5)
C5 C1 C6 C8 -67.6(5)
Fe1 C1 C6 C8 20.0(5)
C1 C6 C8 C9 -58.2(4)
C7 C6 C8 C9 70.0(4)
C6 C8 C9 C10 71.0(4)
C6 C8 C9 P1 -162.8(3)
C8 C9 C10 C11 -125.2(4)
P1 C9 C10 C11 111.3(4)
C8 C9 C10 C14 48.8(5)
P1 C9 C10 C14 -74.8(5)
C8 C9 C10 Fe1 -40.9(4)
P1 C9 C10 Fe1 -164.48(19)
C5 Fe1 C10 C11 161.5(2)
C1 Fe1 C10 C11 122.9(2)
C14 Fe1 C10 C11 -117.5(3)
C2 Fe1 C10 C11 84.2(3)
C4 Fe1 C10 C11 175.6(4)
C13 Fe1 C10 C11 -79.2(3)
C3 Fe1 C10 C11 66.1(5)
C12 Fe1 C10 C11 -36.5(2)
C5 Fe1 C10 C14 -80.9(3)
C11 Fe1 C10 C14 117.5(3)
C1 Fe1 C10 C14 -119.6(2)
C2 Fe1 C10 C14 -158.3(2)
C4 Fe1 C10 C14 -66.9(5)
C13 Fe1 C10 C14 38.3(2)
C3 Fe1 C10 C14 -176.4(4)
C12 Fe1 C10 C14 81.0(2)
C5 Fe1 C10 C9 46.2(4)
C11 Fe1 C10 C9 -115.4(4)
C1 Fe1 C10 C9 7.5(3)
C14 Fe1 C10 C9 127.1(4)
C2 Fe1 C10 C9 -31.2(4)
C4 Fe1 C10 C9 60.2(6)
C13 Fe1 C10 C9 165.4(4)
C3 Fe1 C10 C9 -49.3(6)
C12 Fe1 C10 C9 -151.9(3)
C14 C10 C11 C12 -1.3(5)
C9 C10 C11 C12 173.9(4)
Fe1 C10 C11 C12 59.4(3)
C14 C10 C11 Fe1 -60.7(3)
C9 C10 C11 Fe1 114.6(3)
C10 Fe1 C11 C12 -120.9(4)
C5 Fe1 C11 C12 -161.0(4)
C1 Fe1 C11 C12 169.6(3)
C14 Fe1 C11 C12 -81.3(3)
C2 Fe1 C11 C12 127.7(3)
C4 Fe1 C11 C12 64.5(6)
C13 Fe1 C11 C12 -37.1(3)
C3 Fe1 C11 C12 88.0(3)
C5 Fe1 C11 C10 -40.1(5)
C1 Fe1 C11 C10 -69.5(3)
C14 Fe1 C11 C10 39.6(2)
C2 Fe1 C11 C10 -111.4(3)
C4 Fe1 C11 C10 -174.6(5)
C13 Fe1 C11 C10 83.8(2)
C3 Fe1 C11 C10 -151.1(2)
C12 Fe1 C11 C10 120.9(4)
C10 C11 C12 C13 1.3(5)
Fe1 C11 C12 C13 58.9(3)
C10 C11 C12 Fe1 -57.6(3)
C10 Fe1 C12 C13 -82.2(3)
C5 Fe1 C12 C13 32.4(9)
C11 Fe1 C12 C13 -119.6(4)
C1 Fe1 C12 C13 -143.2(4)
C14 Fe1 C12 C13 -36.8(3)
C2 Fe1 C12 C13 170.6(3)
C4 Fe1 C12 C13 82.2(4)
C3 Fe1 C12 C13 125.8(3)
C10 Fe1 C12 C11 37.4(3)
C5 Fe1 C12 C11 152.0(6)
C1 Fe1 C12 C11 -23.6(6)
C14 Fe1 C12 C11 82.8(3)
C2 Fe1 C12 C11 -69.9(3)
C4 Fe1 C12 C11 -158.2(3)
C13 Fe1 C12 C11 119.6(4)
C3 Fe1 C12 C11 -114.6(3)
C11 C12 C13 C14 -0.8(5)
Fe1 C12 C13 C14 57.2(3)
C11 C12 C13 Fe1 -58.0(3)
C10 Fe1 C13 C12 82.3(3)
C5 Fe1 C13 C12 -168.6(3)
C11 Fe1 C13 C12 37.6(3)
C1 Fe1 C13 C12 145.2(4)
C14 Fe1 C13 C12 121.8(4)
C2 Fe1 C13 C12 -28.9(8)
C4 Fe1 C13 C12 -122.3(3)
C3 Fe1 C13 C12 -78.4(4)
C10 Fe1 C13 C14 -39.4(2)
C5 Fe1 C13 C14 69.6(3)
C11 Fe1 C13 C14 -84.2(3)
C1 Fe1 C13 C14 23.5(5)
C2 Fe1 C13 C14 -150.6(7)
C4 Fe1 C13 C14 116.0(3)
C3 Fe1 C13 C14 159.9(3)
C12 Fe1 C13 C14 -121.8(4)
C12 C13 C14 C10 0.0(5)
Fe1 C13 C14 C10 58.2(3)
C12 C13 C14 P2 179.8(3)
Fe1 C13 C14 P2 -122.0(3)
C12 C13 C14 Fe1 -58.2(3)
C11 C10 C14 C13 0.8(4)
C9 C10 C14 C13 -173.8(4)
Fe1 C10 C14 C13 -60.0(3)
C11 C10 C14 P2 -179.0(3)
C9 C10 C14 P2 6.4(6)
Fe1 C10 C14 P2 120.2(3)
C11 C10 C14 Fe1 60.8(3)
C9 C10 C14 Fe1 -113.8(4)
C10 Fe1 C14 C13 118.0(3)
C5 Fe1 C14 C13 -127.3(3)
C11 Fe1 C14 C13 79.1(3)
C1 Fe1 C14 C13 -169.3(2)
C2 Fe1 C14 C13 163.2(4)
C4 Fe1 C14 C13 -88.2(3)
C3 Fe1 C14 C13 -67.7(7)
C12 Fe1 C14 C13 35.7(2)
C5 Fe1 C14 C10 114.8(2)
C11 Fe1 C14 C10 -38.9(2)
C1 Fe1 C14 C10 72.7(3)
C2 Fe1 C14 C10 45.2(5)
C4 Fe1 C14 C10 153.8(2)
C13 Fe1 C14 C10 -118.0(3)
C3 Fe1 C14 C10 174.3(6)
C12 Fe1 C14 C10 -82.3(2)
C10 Fe1 C14 P2 -121.8(4)
C5 Fe1 C14 P2 -7.0(3)
C11 Fe1 C14 P2 -160.6(3)
C1 Fe1 C14 P2 -49.1(3)
C2 Fe1 C14 P2 -76.5(5)
C4 Fe1 C14 P2 32.0(4)
C13 Fe1 C14 P2 120.2(4)
C3 Fe1 C14 P2 52.6(8)
C12 Fe1 C14 P2 156.0(3)
C13 C14 P2 C41 -95.8(4)
C10 C14 P2 C41 84.0(4)
Fe1 C14 P2 C41 173.1(3)
C13 C14 P2 C51 12.2(4)
C10 C14 P2 C51 -168.0(4)
Fe1 C14 P2 C51 -78.9(3)
C10 C9 P1 C31 -42.9(3)
C8 C9 P1 C31 -169.5(3)
C10 C9 P1 C21 -150.8(3)
C8 C9 P1 C21 82.6(3)
C14 P2 C51 C52 65.4(4)
C41 P2 C51 C52 169.2(3)
C14 P2 C51 C56 -174.0(3)
C41 P2 C51 C56 -70.3(4)
C56 C51 C52 C53 57.5(5)
P2 C51 C52 C53 179.5(4)
C51 C52 C53 C54 -59.4(6)
C52 C53 C54 C55 56.3(7)
C53 C54 C55 C56 -56.3(7)
C54 C55 C56 C51 57.3(7)
C52 C51 C56 C55 -56.1(6)
P2 C51 C56 C55 179.9(4)
C14 P2 C41 C46 -163.2(3)
C51 P2 C41 C46 90.2(3)
C14 P2 C41 C42 68.3(4)
C51 P2 C41 C42 -38.3(4)
C46 C41 C42 C43 55.9(6)
P2 C41 C42 C43 -175.1(3)
C41 C42 C43 C44 -56.3(6)
C42 C43 C44 C45 55.8(6)
C43 C44 C45 C46 -54.8(6)
C44 C45 C46 C41 54.7(6)
C42 C41 C46 C45 -55.6(5)
P2 C41 C46 C45 174.2(3)
C9 P1 C31 C36 -65.3(4)
C21 P1 C31 C36 43.9(4)
C9 P1 C31 C32 167.3(3)
C21 P1 C31 C32 -83.5(3)
C36 C31 C32 C33 56.5(5)
P1 C31 C32 C33 -171.1(3)
C31 C32 C33 C34 -55.8(6)
C32 C33 C34 C35 54.4(6)
C33 C34 C35 C36 -54.4(6)
C32 C31 C36 C35 -56.6(5)
P1 C31 C36 C35 176.3(3)
C34 C35 C36 C31 56.1(5)
C31 P1 C21 C26 -79.9(3)
C9 P1 C21 C26 28.6(3)
C31 P1 C21 C22 154.2(3)
C9 P1 C21 C22 -97.3(3)
C26 C21 C22 C23 57.9(5)
P1 C21 C22 C23 -170.1(3)
C21 C22 C23 C24 -55.4(5)
C22 C23 C24 C25 52.3(6)
C23 C24 C25 C26 -54.0(6)
C24 C25 C26 C21 57.3(5)
C22 C21 C26 C25 -58.4(5)
P1 C21 C26 C25 174.7(3)
